data_1554517
loop_
_publ_author_name
'Fan, Jian'
'Wang, Shengke'
'Chen, Jiahui'
'Wu, Manyi'
'Zhang, Jitan'
'Xie, Meihua'

_publ_section_title
;
 Synthesis of 2-acetyl trisubstituted furans via copper-mediated
 deacylation cleavage of unstrained C(sp3)--C(sp2) bonds
;
_journal_issue 4
_journal_name_full 'Organic Chemistry Frontiers'
_journal_page_first 437
_journal_paper_doi 10.1039/C8QO01139G
_journal_volume 6
_journal_year 2019
_chemical_formula_sum 'C19 H16 O2'
_chemical_formula_weight 276.32
_space_group_IT_number 43
_space_group_name_Hall 'F 2 -2d'
_space_group_name_H-M_alt 'F d d 2'
_symmetry_cell_setting orthorhombic
_symmetry_space_group_name_H-M 'F d d 2'
_atom_sites_solution_hydrogens geom
_atom_sites_solution_primary direct
_atom_sites_solution_secondary difmap
_audit_creation_method SHELXL-97
_audit_update_record
;
2018-06-06 deposited with the CCDC.
2018-12-25 downloaded from the CCDC.
;
_cell_angle_alpha 90.00
_cell_angle_beta 90.00
_cell_angle_gamma 90.00
_cell_formula_units_Z 16
_cell_length_a 23.630(2)
_cell_length_b 42.848(4)
_cell_length_c 5.8546(5)
_cell_measurement_reflns_used 6044
_cell_measurement_temperature 293(2)
_cell_measurement_theta_max 26.29
_cell_measurement_theta_min 2.57
_cell_volume 5927.8(9)
_computing_cell_refinement 'Bruker SMART'
_computing_data_collection 'Bruker SMART'
_computing_data_reduction 'Bruker SAINT'
_computing_molecular_graphics 'Bruker SHELXTL'
_computing_publication_material 'Bruker SHELXTL'
_computing_structure_refinement 'SHELXL-97 (Sheldrick, 1997)'
_computing_structure_solution 'SHELXS-97 (Sheldrick, 1990)'
_diffrn_ambient_temperature 293(2)
_diffrn_measured_fraction_theta_full 0.993
_diffrn_measured_fraction_theta_max 0.993
_diffrn_measurement_device_type 'CCD area detector'
_diffrn_measurement_method 'phi and omega scans'
_diffrn_radiation_monochromator graphite
_diffrn_radiation_source 'fine-focus sealed tube'
_diffrn_radiation_type MoK\a
_diffrn_radiation_wavelength 0.71073
_diffrn_reflns_av_R_equivalents 0.0232
_diffrn_reflns_av_sigmaI/netI 0.0213
_diffrn_reflns_limit_h_max 30
_diffrn_reflns_limit_h_min -30
_diffrn_reflns_limit_k_max 52
_diffrn_reflns_limit_k_min -54
_diffrn_reflns_limit_l_max 7
_diffrn_reflns_limit_l_min -7
_diffrn_reflns_number 12522
_diffrn_reflns_theta_full 27.54
_diffrn_reflns_theta_max 27.54
_diffrn_reflns_theta_min 1.90
_exptl_absorpt_coefficient_mu 0.079
_exptl_absorpt_correction_T_max 0.9859
_exptl_absorpt_correction_T_min 0.9828
_exptl_absorpt_correction_type multi-scan
_exptl_crystal_colour colorless
_exptl_crystal_density_diffrn 1.238
_exptl_crystal_density_method 'not measured'
_exptl_crystal_description block
_exptl_crystal_F_000 2336
_exptl_crystal_size_max 0.22
_exptl_crystal_size_mid 0.20
_exptl_crystal_size_min 0.18
_refine_diff_density_max 0.127
_refine_diff_density_min -0.156
_refine_diff_density_rms 0.032
_refine_ls_abs_structure_details 'Flack H D (1983), Acta Cryst. A39, 876-881'
_refine_ls_abs_structure_Flack 0.3(12)
_refine_ls_extinction_method none
_refine_ls_goodness_of_fit_ref 1.073
_refine_ls_hydrogen_treatment mixed
_refine_ls_matrix_type full
_refine_ls_number_parameters 192
_refine_ls_number_reflns 3374
_refine_ls_number_restraints 1
_refine_ls_restrained_S_all 1.073
_refine_ls_R_factor_all 0.0497
_refine_ls_R_factor_gt 0.0396
_refine_ls_shift/su_max 0.001
_refine_ls_shift/su_mean 0.000
_refine_ls_structure_factor_coef Fsqd
_refine_ls_weighting_details 'calc w=1/[\s^2^(Fo^2^)+(0.0496P)^2^+1.4342P] where P=(Fo^2^+2Fc^2^)/3'
_refine_ls_weighting_scheme calc
_refine_ls_wR_factor_gt 0.0922
_refine_ls_wR_factor_ref 0.0979
_reflns_number_gt 2879
_reflns_number_total 3374
_reflns_threshold_expression >2sigma(I)
_cod_data_source_file c8qo01139g2.cif
_cod_data_source_block 150914a
_cod_depositor_comments
;
The following automatic conversions were performed:

data item '_symmetry_cell_setting' value 'Orthorhombic' was changed
to 'orthorhombic' in accordance with the
/home/saulius/struct/COD-crude-data/automatic-downloads/DataCite-retrospective/RSC/depositions/lib/dictionaries/cif_core.dic
dictionary named 'cif_core.dic' version 2.4.2 last updated on
2011-04-26.

Automatic conversion script
Id: cif_fix_values 6909 2019-04-08 15:41:33Z antanas 
;
_cod_original_cell_volume 5927.9(9)
_cod_original_sg_symbol_H-M Fdd2
_cod_database_code 1554517

loop_
_symmetry_equiv_pos_as_xyz
'x, y, z'
'-x, -y, z'
'x+1/4, -y+1/4, z+1/4'
'-x+1/4, y+1/4, z+1/4'
'x, y+1/2, z+1/2'
'-x, -y+1/2, z+1/2'
'x+1/4, -y+3/4, z+3/4'
'-x+1/4, y+3/4, z+3/4'
'x+1/2, y, z+1/2'
'-x+1/2, -y, z+1/2'
'x+3/4, -y+1/4, z+3/4'
'-x+3/4, y+1/4, z+3/4'
'x+1/2, y+1/2, z'
'-x+1/2, -y+1/2, z'
'x+3/4, -y+3/4, z+1/4'
'-x+3/4, y+3/4, z+1/4'

loop_
_atom_site_label
_atom_site_type_symbol
_atom_site_fract_x
_atom_site_fract_y
_atom_site_fract_z
_atom_site_U_iso_or_equiv
_atom_site_adp_type
_atom_site_occupancy
_atom_site_symmetry_multiplicity
_atom_site_calc_flag
_atom_site_refinement_flags
C1 C 0.26350(9) -0.09024(5) 0.6122(4) 0.0809(6) Uani 1 1 d .
H1A H 0.2666 -0.1051 0.4898 0.121 Uiso 1 1 calc R
H1B H 0.2446 -0.0998 0.7395 0.121 Uiso 1 1 calc R
H1C H 0.3006 -0.0837 0.6580 0.121 Uiso 1 1 calc R
O1 O 0.13013(4) 0.04143(2) 0.42783(19) 0.0507(3) Uani 1 1 d .
C2 C 0.23008(6) -0.06240(4) 0.5329(3) 0.0553(4) Uani 1 1 d .
O2 O 0.06356(7) 0.11341(3) 0.3241(3) 0.0938(5) Uani 1 1 d .
C3 C 0.22478(7) -0.03608(4) 0.6677(3) 0.0582(4) Uani 1 1 d .
H3 H 0.2438 -0.0353 0.8067 0.070 Uiso 1 1 calc R
C19 C 0.12500(10) 0.09968(4) 0.6269(4) 0.0795(6) Uani 1 1 d .
H19A H 0.1217 0.1214 0.6652 0.119 Uiso 1 1 calc R
H19B H 0.1639 0.0947 0.5975 0.119 Uiso 1 1 calc R
H19C H 0.1114 0.0872 0.7518 0.119 Uiso 1 1 calc R
C4 C 0.19217(7) -0.01100(4) 0.6022(3) 0.0537(4) Uani 1 1 d .
H4 H 0.1892 0.0064 0.6968 0.064 Uiso 1 1 calc R
C5 C 0.16359(6) -0.01163(3) 0.3934(3) 0.0463(3) Uani 1 1 d .
C6 C 0.17010(7) -0.03776(4) 0.2559(3) 0.0524(4) Uani 1 1 d .
H6 H 0.1520 -0.0385 0.1150 0.063 Uiso 1 1 calc R
C7 C 0.20287(7) -0.06270(4) 0.3240(3) 0.0569(4) Uani 1 1 d .
H7 H 0.2067 -0.0799 0.2283 0.068 Uiso 1 1 calc R
C8 C 0.12696(6) 0.01359(3) 0.3173(3) 0.0479(3) Uani 1 1 d .
C9 C 0.08681(6) 0.01522(3) 0.1520(3) 0.0498(4) Uani 1 1 d .
H9 H 0.0766 -0.0008 0.0532 0.060 Uiso 1 1 calc R
C10 C 0.06306(6) 0.04571(3) 0.1562(3) 0.0469(3) Uani 1 1 d .
C11 C 0.09127(7) 0.06120(3) 0.3276(3) 0.0500(4) Uani 1 1 d .
C12 C 0.01632(6) 0.05538(3) 0.0047(3) 0.0472(3) Uani 1 1 d .
C13 C 0.01099(7) 0.04106(4) -0.2066(3) 0.0543(4) Uani 1 1 d .
H13 H 0.0384 0.0269 -0.2539 0.065 Uiso 1 1 calc R
C14 C -0.03447(8) 0.04757(4) -0.3486(3) 0.0638(4) Uani 1 1 d .
H14 H -0.0374 0.0377 -0.4897 0.077 Uiso 1 1 calc R
C15 C -0.07501(8) 0.06844(4) -0.2814(4) 0.0654(5) Uani 1 1 d .
H15 H -0.1055 0.0728 -0.3764 0.078 Uiso 1 1 calc R
C16 C -0.07040(7) 0.08298(4) -0.0723(4) 0.0626(5) Uani 1 1 d .
H16 H -0.0980 0.0972 -0.0267 0.075 Uiso 1 1 calc R
C17 C -0.02518(7) 0.07668(4) 0.0705(3) 0.0556(4) Uani 1 1 d .
H17 H -0.0225 0.0867 0.2110 0.067 Uiso 1 1 calc R
C18 C 0.09062(7) 0.09299(4) 0.4190(4) 0.0625(5) Uani 1 1 d .

loop_
_atom_site_aniso_label
_atom_site_aniso_U_11
_atom_site_aniso_U_22
_atom_site_aniso_U_33
_atom_site_aniso_U_23
_atom_site_aniso_U_13
_atom_site_aniso_U_12
C1 0.0722(12) 0.0746(12) 0.0959(16) 0.0185(11) -0.0054(12) 0.0173(10)
O1 0.0541(6) 0.0429(5) 0.0553(7) -0.0038(5) -0.0090(5) -0.0052(4)
C2 0.0443(8) 0.0553(9) 0.0663(11) 0.0097(8) 0.0015(8) -0.0007(7)
O2 0.1086(10) 0.0412(6) 0.1316(14) -0.0127(7) -0.0412(11) 0.0052(7)
C3 0.0519(9) 0.0666(10) 0.0560(10) 0.0067(8) -0.0113(8) -0.0064(7)
C19 0.0986(14) 0.0606(11) 0.0795(14) -0.0231(11) -0.0126(12) -0.0088(10)
C4 0.0557(8) 0.0516(9) 0.0537(10) -0.0040(7) -0.0073(7) -0.0048(7)
C5 0.0448(7) 0.0433(7) 0.0509(8) 0.0022(6) -0.0032(7) -0.0068(6)
C6 0.0553(9) 0.0508(8) 0.0512(9) -0.0012(7) -0.0065(7) -0.0020(7)
C7 0.0583(9) 0.0480(8) 0.0645(10) -0.0030(8) 0.0014(8) 0.0019(7)
C8 0.0516(8) 0.0410(7) 0.0510(8) -0.0013(7) -0.0033(7) -0.0068(6)
C9 0.0555(8) 0.0412(7) 0.0527(9) -0.0017(7) -0.0071(7) -0.0058(6)
C10 0.0479(8) 0.0395(7) 0.0532(9) 0.0021(7) 0.0005(7) -0.0062(6)
C11 0.0499(8) 0.0414(7) 0.0586(9) -0.0007(7) -0.0028(7) -0.0049(6)
C12 0.0479(8) 0.0421(7) 0.0516(8) 0.0082(7) -0.0004(7) -0.0078(6)
C13 0.0548(9) 0.0545(9) 0.0535(10) 0.0050(7) 0.0007(7) -0.0043(7)
C14 0.0680(10) 0.0685(10) 0.0548(10) 0.0074(9) -0.0105(9) -0.0106(9)
C15 0.0559(9) 0.0667(11) 0.0735(13) 0.0218(10) -0.0166(9) -0.0089(8)
C16 0.0541(9) 0.0521(9) 0.0815(13) 0.0125(9) -0.0018(9) 0.0014(7)
C17 0.0588(9) 0.0458(8) 0.0623(10) 0.0061(7) -0.0023(8) -0.0023(7)
C18 0.0649(10) 0.0460(9) 0.0765(12) -0.0096(9) -0.0045(10) -0.0067(8)

loop_
_atom_type_symbol
_atom_type_description
_atom_type_scat_dispersion_real
_atom_type_scat_dispersion_imag
_atom_type_scat_source
C C 0.0033 0.0016 'International Tables Vol C Tables 4.2.6.8 and 6.1.1.4'
H H 0.0000 0.0000 'International Tables Vol C Tables 4.2.6.8 and 6.1.1.4'
O O 0.0106 0.0060 'International Tables Vol C Tables 4.2.6.8 and 6.1.1.4'

loop_
_geom_angle_atom_site_label_1
_geom_angle_atom_site_label_2
_geom_angle_atom_site_label_3
_geom_angle
C2 C1 H1A 109.5
C2 C1 H1B 109.5
H1A C1 H1B 109.5
C2 C1 H1C 109.5
H1A C1 H1C 109.5
H1B C1 H1C 109.5
C8 O1 C11 107.43(11)
C7 C2 C3 118.09(15)
C7 C2 C1 120.68(17)
C3 C2 C1 121.21(17)
C4 C3 C2 121.90(16)
C4 C3 H3 119.1
C2 C3 H3 119.1
C18 C19 H19A 109.5
C18 C19 H19B 109.5
H19A C19 H19B 109.5
C18 C19 H19C 109.5
H19A C19 H19C 109.5
H19B C19 H19C 109.5
C3 C4 C5 119.96(15)
C3 C4 H4 120.0
C5 C4 H4 120.0
C6 C5 C4 118.00(14)
C6 C5 C8 119.21(14)
C4 C5 C8 122.78(14)
C7 C6 C5 121.35(16)
C7 C6 H6 119.3
C5 C6 H6 119.3
C6 C7 C2 120.67(16)
C6 C7 H7 119.7
C2 C7 H7 119.7
C9 C8 O1 109.44(13)
C9 C8 C5 132.28(14)
O1 C8 C5 118.26(13)
C8 C9 C10 108.12(13)
C8 C9 H9 125.9
C10 C9 H9 125.9
C11 C10 C9 105.34(14)
C11 C10 C12 131.72(14)
C9 C10 C12 122.89(14)
C10 C11 O1 109.67(12)
C10 C11 C18 135.31(15)
O1 C11 C18 114.99(14)
C13 C12 C17 118.17(15)
C13 C12 C10 118.68(15)
C17 C12 C10 122.99(15)
C12 C13 C14 121.09(16)
C12 C13 H13 119.5
C14 C13 H13 119.5
C15 C14 C13 120.08(19)
C15 C14 H14 120.0
C13 C14 H14 120.0
C14 C15 C16 119.72(17)
C14 C15 H15 120.1
C16 C15 H15 120.1
C15 C16 C17 120.64(17)
C15 C16 H16 119.7
C17 C16 H16 119.7
C16 C17 C12 120.29(18)
C16 C17 H17 119.9
C12 C17 H17 119.9
O2 C18 C11 120.49(17)
O2 C18 C19 121.35(16)
C11 C18 C19 118.15(16)

loop_
_geom_bond_atom_site_label_1
_geom_bond_atom_site_label_2
_geom_bond_distance
C1 C2 1.504(2)
C1 H1A 0.9600
C1 H1B 0.9600
C1 H1C 0.9600
O1 C8 1.3592(17)
O1 C11 1.3803(19)
C2 C7 1.382(3)
C2 C3 1.382(2)
O2 C18 1.218(2)
C3 C4 1.377(2)
C3 H3 0.9300
C19 C18 1.491(3)
C19 H19A 0.9600
C19 H19B 0.9600
C19 H19C 0.9600
C4 C5 1.397(2)
C4 H4 0.9300
C5 C6 1.388(2)
C5 C8 1.454(2)
C6 C7 1.379(2)
C6 H6 0.9300
C7 H7 0.9300
C8 C9 1.357(2)
C9 C10 1.422(2)
C9 H9 0.9300
C10 C11 1.375(2)
C10 C12 1.476(2)
C11 C18 1.464(2)
C12 C13 1.387(2)
C12 C17 1.394(2)
C13 C14 1.387(2)
C13 H13 0.9300
C14 C15 1.368(3)
C14 H14 0.9300
C15 C16 1.378(3)
C15 H15 0.9300
C16 C17 1.383(2)
C16 H16 0.9300
C17 H17 0.9300
